data_2015789
loop_
_publ_author_name
'Kocaokutgen, Hasan'
'Ibrahim U\,car'
'G\"ur, Mahmut'
'\"Ozk\?inal\?i,  Sevil'
'B\"uy\"ukg\"ung\"or, Orhan'

_publ_section_title
;
 (<i>E</i>)-4-(4-Bromophenyldiazenyl)-2,6-dimethylphenyl acrylate and
 (<i>E</i>)-2,6-dimethyl-4-(4-methylphenyldiazenyl)phenyl acrylate
;
_journal_coeditor_code GD3067
_journal_issue 2
_journal_name_full 'Acta Crystallographica Section C'
_journal_page_first o111
_journal_page_last o113
_journal_paper_doi 10.1107/S0108270106054369
_journal_volume 63
_journal_year 2007
_chemical_formula_iupac 'C17 H15 Br N2 O2'
_chemical_formula_moiety 'C17 H15 Br N2 O2'
_chemical_formula_sum 'C17 H15 Br N2 O2'
_chemical_formula_weight 359.21
_chemical_name_systematic
;
(E)-4-(4-bromophenyldiazenyl)-2,6-dimethylphenyl acrylate
;
_space_group_IT_number 2
_symmetry_cell_setting triclinic
_symmetry_space_group_name_Hall '-P 1'
_symmetry_space_group_name_H-M 'P -1'
_atom_sites_solution_hydrogens geom
_atom_sites_solution_primary direct
_atom_sites_solution_secondary difmap
_audit_creation_method SHELXL-97
_cell_angle_alpha 98.977(3)
_cell_angle_beta 101.160(2)
_cell_angle_gamma 93.697(7)
_cell_formula_units_Z 2
_cell_length_a 6.2168(10)
_cell_length_b 9.7823(10)
_cell_length_c 14.0973(7)
_cell_measurement_reflns_used 1578
_cell_measurement_temperature 297(2)
_cell_measurement_theta_max 25.08
_cell_measurement_theta_min 1.91
_cell_volume 826.83(16)
_computing_cell_refinement X-AREA
_computing_data_collection 'X-AREA (Stoe & Cie, 2002)'
_computing_data_reduction 'X-RED32 (Stoe & Cie, 2002)'
_computing_molecular_graphics 'ORTEP-3 (Farrugia, 1997)'
_computing_publication_material 'WinGX  (Farrugia, 1999)'
_computing_structure_refinement 'SHELXL97 (Sheldrick, 1997)'
_computing_structure_solution 'SHELXS97 (Sheldrick, 1997)'
_diffrn_ambient_temperature 297(2)
_diffrn_detector_area_resol_mean 6.67
_diffrn_measured_fraction_theta_full 0.998
_diffrn_measured_fraction_theta_max 0.998
_diffrn_measurement_device_type 'STOE IPDS-2'
_diffrn_measurement_method \w
_diffrn_radiation_monochromator graphite
_diffrn_radiation_source 'fine-focus sealed tube'
_diffrn_radiation_type MoK\a
_diffrn_radiation_wavelength 0.71073
_diffrn_reflns_av_R_equivalents 0.0558
_diffrn_reflns_av_sigmaI/netI 0.0377
_diffrn_reflns_limit_h_max 7
_diffrn_reflns_limit_h_min -8
_diffrn_reflns_limit_k_max 12
_diffrn_reflns_limit_k_min -12
_diffrn_reflns_limit_l_max 18
_diffrn_reflns_limit_l_min -18
_diffrn_reflns_number 14480
_diffrn_reflns_theta_full 27.86
_diffrn_reflns_theta_max 27.86
_diffrn_reflns_theta_min 2.12
_diffrn_standards_interval_time 0
_diffrn_standards_number 0
_exptl_absorpt_coefficient_mu 2.494
_exptl_absorpt_correction_T_max 0.987
_exptl_absorpt_correction_T_min 0.975
_exptl_absorpt_correction_type integration
_exptl_absorpt_process_details 'X-RED32 (Stoe & Cie, 2002)'
_exptl_crystal_colour orange
_exptl_crystal_density_diffrn 1.443
_exptl_crystal_density_method 'not measured'
_exptl_crystal_description prism
_exptl_crystal_F_000 364
_exptl_crystal_size_max 0.4
_exptl_crystal_size_mid 0.3
_exptl_crystal_size_min 0.2
_refine_diff_density_max 0.359
_refine_diff_density_min -0.405
_refine_ls_extinction_method none
_refine_ls_goodness_of_fit_ref 1.018
_refine_ls_hydrogen_treatment constr
_refine_ls_matrix_type full
_refine_ls_number_parameters 201
_refine_ls_number_reflns 3931
_refine_ls_number_restraints 0
_refine_ls_restrained_S_all 1.018
_refine_ls_R_factor_all 0.0683
_refine_ls_R_factor_gt 0.0413
_refine_ls_shift/su_max 0.000
_refine_ls_shift/su_mean 0.000
_refine_ls_structure_factor_coef Fsqd
_refine_ls_weighting_details 'calc w=1/[\s^2^(Fo^2^)+(0.0493P)^2^+0.2083P] where P=(Fo^2^+2Fc^2^)/3'
_refine_ls_weighting_scheme calc
_refine_ls_wR_factor_gt 0.0968
_refine_ls_wR_factor_ref 0.1089
_reflns_number_gt 2667
_reflns_number_total 3931
_reflns_threshold_expression I>2\s(I)
_cod_data_source_file gd3067.cif
_cod_data_source_block I
_cod_database_code 2015789
_cod_database_fobs_code 2015789

loop_
_symmetry_equiv_pos_as_xyz
'x, y, z'
'-x, -y, -z'

loop_
_atom_site_type_symbol
_atom_site_label
_atom_site_fract_x
_atom_site_fract_y
_atom_site_fract_z
_atom_site_U_iso_or_equiv
_atom_site_adp_type
_atom_site_calc_flag
_atom_site_refinement_flags
_atom_site_occupancy
C C1 0.4818(4) 0.0587(3) 0.28362(19) 0.0541(6) Uani d . 1
C C2 0.5385(4) 0.0053(3) 0.1958(2) 0.0588(6) Uani d . 1
H H2 0.4523 -0.0701 0.1545 0.071 Uiso calc R 1
C C3 0.7219(4) 0.0631(3) 0.1690(2) 0.0603(6) Uani d . 1
C C4 0.8443(4) 0.1764(3) 0.2336(2) 0.0575(6) Uani d . 1
C C5 0.7935(4) 0.2320(3) 0.3219(2) 0.0573(6) Uani d . 1
C C6 0.6083(4) 0.1715(3) 0.3457(2) 0.0573(6) Uani d . 1
H H6 0.5681 0.2070 0.4042 0.069 Uiso calc R 1
C C7 0.9386(5) 0.3508(3) 0.3909(2) 0.0773(9) Uani d . 1
H H7A 1.0861 0.3252 0.4067 0.116 Uiso calc R 1
H H7B 0.8829 0.3713 0.4500 0.116 Uiso calc R 1
H H7C 0.9390 0.4316 0.3600 0.116 Uiso calc R 1
C C8 0.7915(5) 0.0026(4) 0.0766(2) 0.0813(9) Uani d . 1
H H8A 0.6961 -0.0797 0.0452 0.122 Uiso calc R 1
H H8B 0.9404 -0.0207 0.0922 0.122 Uiso calc R 1
H H8C 0.7826 0.0694 0.0332 0.122 Uiso calc R 1
C C9 1.0380(5) 0.3145(3) 0.1479(2) 0.0660(7) Uani d . 1
C C10 1.2619(6) 0.3389(4) 0.1273(3) 0.0808(9) Uani d . 1
H H10 1.3780 0.3008 0.1628 0.097 Uiso calc R 1
C C11 1.3009(7) 0.4093(5) 0.0634(3) 0.1158(15) Uani d . 1
H H11A 1.1871 0.4483 0.0270 0.139 Uiso calc R 1
H H11B 1.4434 0.4220 0.0529 0.139 Uiso calc R 1
C C12 0.0179(4) -0.1648(3) 0.29502(19) 0.0569(6) Uani d . 1
C C13 -0.0854(5) -0.2872(3) 0.2380(2) 0.0746(8) Uani d . 1
H H13 -0.0381 -0.3231 0.1813 0.090 Uiso calc R 1
C C14 -0.2589(5) -0.3571(3) 0.2642(2) 0.0775(9) Uani d . 1
H H14 -0.3278 -0.4403 0.2260 0.093 Uiso calc R 1
C C15 -0.3275(4) -0.3024(3) 0.3470(2) 0.0621(7) Uani d . 1
C C16 -0.2303(5) -0.1789(3) 0.4039(2) 0.0668(7) Uani d . 1
H H16 -0.2813 -0.1421 0.4594 0.080 Uiso calc R 1
C C17 -0.0556(5) -0.1099(3) 0.3776(2) 0.0634(7) Uani d . 1
H H17 0.0122 -0.0264 0.4157 0.076 Uiso calc R 1
N N2 0.1971(4) -0.1040(2) 0.26148(17) 0.0618(6) Uani d . 1
N N1 0.3006(3) 0.0010(2) 0.31815(16) 0.0579(5) Uani d . 1
O O1 1.0427(3) 0.2272(2) 0.21223(15) 0.0696(5) Uani d . 1
O O2 0.8742(4) 0.3615(3) 0.11343(19) 0.0906(7) Uani d . 1
Br Br1 -0.56024(5) -0.40066(4) 0.38566(3) 0.08644(16) Uani d . 1

loop_
_atom_site_aniso_label
_atom_site_aniso_U_11
_atom_site_aniso_U_22
_atom_site_aniso_U_33
_atom_site_aniso_U_12
_atom_site_aniso_U_13
_atom_site_aniso_U_23
C1 0.0475(12) 0.0578(14) 0.0608(15) -0.0005(11) 0.0188(11) 0.0141(11)
C2 0.0515(13) 0.0651(15) 0.0595(15) -0.0030(12) 0.0159(11) 0.0077(12)
C3 0.0543(13) 0.0727(16) 0.0590(15) 0.0025(12) 0.0221(11) 0.0152(12)
C4 0.0442(12) 0.0660(15) 0.0699(16) 0.0031(11) 0.0209(11) 0.0238(13)
C5 0.0513(13) 0.0550(14) 0.0678(16) 0.0000(11) 0.0164(12) 0.0144(12)
C6 0.0548(13) 0.0584(14) 0.0618(15) -0.0006(11) 0.0224(11) 0.0093(12)
C7 0.0679(17) 0.0718(18) 0.088(2) -0.0163(15) 0.0176(15) 0.0073(16)
C8 0.0730(18) 0.105(2) 0.0699(19) -0.0011(18) 0.0320(15) 0.0087(17)
C9 0.0669(17) 0.0674(17) 0.0669(17) -0.0038(14) 0.0223(14) 0.0152(14)
C10 0.0801(19) 0.082(2) 0.083(2) -0.0169(16) 0.0316(16) 0.0155(16)
C11 0.089(2) 0.149(4) 0.120(3) -0.018(3) 0.038(2) 0.050(3)
C12 0.0503(13) 0.0567(14) 0.0640(15) -0.0047(11) 0.0153(11) 0.0115(12)
C13 0.0744(18) 0.0730(18) 0.0745(19) -0.0162(15) 0.0287(15) -0.0005(15)
C14 0.0707(18) 0.0680(17) 0.087(2) -0.0228(15) 0.0201(16) -0.0004(15)
C15 0.0536(13) 0.0636(15) 0.0726(17) -0.0057(12) 0.0186(12) 0.0201(13)
C16 0.0657(16) 0.0690(17) 0.0686(17) -0.0079(14) 0.0264(13) 0.0113(14)
C17 0.0619(14) 0.0630(15) 0.0642(16) -0.0115(12) 0.0211(12) 0.0050(13)
N2 0.0565(12) 0.0657(13) 0.0651(13) -0.0063(10) 0.0221(10) 0.0102(10)
N1 0.0525(11) 0.0589(12) 0.0635(13) -0.0078(10) 0.0201(10) 0.0093(10)
O1 0.0486(9) 0.0850(13) 0.0852(13) -0.0002(9) 0.0261(9) 0.0326(11)
O2 0.0823(15) 0.0970(17) 0.1064(18) 0.0075(13) 0.0275(13) 0.0499(14)
Br1 0.0725(2) 0.0857(2) 0.1061(3) -0.02050(16) 0.03389(17) 0.02399(18)

loop_
_atom_type_symbol
_atom_type_description
_atom_type_scat_dispersion_real
_atom_type_scat_dispersion_imag
_atom_type_scat_source
C C 0.0033 0.0016 'International Tables Vol C Tables 4.2.6.8 and 6.1.1.4'
H H 0.0000 0.0000 'International Tables Vol C Tables 4.2.6.8 and 6.1.1.4'
N N 0.0061 0.0033 'International Tables Vol C Tables 4.2.6.8 and 6.1.1.4'
O O 0.0106 0.0060 'International Tables Vol C Tables 4.2.6.8 and 6.1.1.4'
Br Br -0.2901 2.4595 'International Tables Vol C Tables 4.2.6.8 and 6.1.1.4'

loop_
_geom_angle_atom_site_label_1
_geom_angle_atom_site_label_2
_geom_angle_atom_site_label_3
_geom_angle
C2 C1 C6 120.2(2)
C2 C1 N1 123.9(2)
C6 C1 N1 115.8(2)
C3 C2 C1 120.7(2)
C3 C2 H2 119.7
C1 C2 H2 119.7
C2 C3 C4 117.1(2)
C2 C3 C8 121.3(3)
C4 C3 C8 121.5(2)
C5 C4 C3 123.8(2)
C5 C4 O1 118.1(2)
C3 C4 O1 117.7(2)
C4 C5 C6 117.2(2)
C4 C5 C7 121.3(2)
C6 C5 C7 121.5(3)
C5 C6 C1 120.9(2)
C5 C6 H6 119.5
C1 C6 H6 119.5
C5 C7 H7A 109.5
C5 C7 H7B 109.5
H7A C7 H7B 109.5
C5 C7 H7C 109.5
H7A C7 H7C 109.5
H7B C7 H7C 109.5
C3 C8 H8A 109.5
C3 C8 H8B 109.5
H8A C8 H8B 109.5
C3 C8 H8C 109.5
H8A C8 H8C 109.5
H8B C8 H8C 109.5
O2 C9 O1 123.0(3)
O2 C9 C10 127.5(3)
O1 C9 C10 109.6(3)
C11 C10 C9 122.8(4)
C11 C10 H10 118.6
C9 C10 H10 118.6
C10 C11 H11A 120.0
C10 C11 H11B 120.0
H11A C11 H11B 120.0
C13 C12 C17 119.7(2)
C13 C12 N2 115.3(2)
C17 C12 N2 125.0(2)
C12 C13 C14 120.5(3)
C12 C13 H13 119.7
C14 C13 H13 119.7
C15 C14 C13 119.0(3)
C15 C14 H14 120.5
C13 C14 H14 120.5
C14 C15 C16 121.6(2)
C14 C15 Br1 119.2(2)
C16 C15 Br1 119.2(2)
C15 C16 C17 119.1(3)
C15 C16 H16 120.4
C17 C16 H16 120.4
C12 C17 C16 120.0(2)
C12 C17 H17 120.0
C16 C17 H17 120.0
N1 N2 C12 114.5(2)
N2 N1 C1 113.4(2)
C9 O1 C4 119.4(2)

loop_
_geom_bond_atom_site_label_1
_geom_bond_atom_site_label_2
_geom_bond_distance
C1 C2 1.385(4)
C1 C6 1.387(3)
C1 N1 1.428(3)
C2 C3 1.383(3)
C2 H2 0.9300
C3 C4 1.394(4)
C3 C8 1.499(4)
C4 C5 1.381(4)
C4 O1 1.404(3)
C5 C6 1.383(3)
C5 C7 1.511(4)
C6 H6 0.9300
C7 H7A 0.9600
C7 H7B 0.9600
C7 H7C 0.9600
C8 H8A 0.9600
C8 H8B 0.9600
C8 H8C 0.9600
C9 O2 1.193(4)
C9 O1 1.337(4)
C9 C10 1.488(4)
C10 C11 1.264(5)
C10 H10 0.9300
C11 H11A 0.9300
C11 H11B 0.9300
C12 C13 1.376(4)
C12 C17 1.377(4)
C12 N2 1.423(3)
C13 C14 1.381(4)
C13 H13 0.9300
C14 C15 1.363(4)
C14 H14 0.9300
C15 C16 1.372(4)
C15 Br1 1.899(2)
C16 C17 1.383(3)
C16 H16 0.9300
C17 H17 0.9300
N2 N1 1.252(3)

loop_
_geom_torsion_atom_site_label_1
_geom_torsion_atom_site_label_2
_geom_torsion_atom_site_label_3
_geom_torsion_atom_site_label_4
_geom_torsion
C6 C1 C2 C3 0.3(4)
N1 C1 C2 C3 -177.3(3)
C1 C2 C3 C4 -0.3(4)
C1 C2 C3 C8 177.1(3)
C2 C3 C4 C5 0.6(4)
C8 C3 C4 C5 -176.8(3)
C2 C3 C4 O1 173.7(2)
C8 C3 C4 O1 -3.6(4)
C3 C4 C5 C6 -0.8(4)
O1 C4 C5 C6 -173.9(2)
C3 C4 C5 C7 177.2(3)
O1 C4 C5 C7 4.0(4)
C4 C5 C6 C1 0.7(4)
C7 C5 C6 C1 -177.2(3)
C2 C1 C6 C5 -0.5(4)
N1 C1 C6 C5 177.2(2)
O2 C9 C10 C11 -4.4(6)
O1 C9 C10 C11 174.6(4)
C17 C12 C13 C14 -1.6(5)
N2 C12 C13 C14 178.8(3)
C12 C13 C14 C15 0.6(5)
C13 C14 C15 C16 0.9(5)
C13 C14 C15 Br1 -178.2(3)
C14 C15 C16 C17 -1.3(5)
Br1 C15 C16 C17 177.7(2)
C13 C12 C17 C16 1.1(5)
N2 C12 C17 C16 -179.3(3)
C15 C16 C17 C12 0.3(5)
C13 C12 N2 N1 -174.5(3)
C17 C12 N2 N1 5.9(4)
C12 N2 N1 C1 179.0(2)
C2 C1 N1 N2 0.5(4)
C6 C1 N1 N2 -177.2(2)
O2 C9 O1 C4 6.6(4)
C10 C9 O1 C4 -172.5(2)
C5 C4 O1 C9 -104.1(3)
C3 C4 O1 C9 82.3(3)

loop_
_cod_related_entry_id
_cod_related_entry_database
_cod_related_entry_code
1 ChemSpider 21180731
